data_2243844
loop_
_publ_author_name
'Moon, Dohyun'
'Jeon, Sunghwan'
'Lim, Woo Taik'
'Ryoo, Keon Sang'
'Choi, Jong-Ha'

_publ_section_title
;
 Crystal structure of
 diaqua(3,14-diethyl-2,6,13,17-tetraazatricyclo[16.4.0.0^7,12^]docosane)copper(II)
 (3,14-diethyl-2,6,13,17-tetraazatricyclo[16.4.0.0^7,12^]docosane)copper(II)
 tetrabromide dihydrate,
 [Cu(C~22~H~44~N~4~)(H~2~O)~2~][Cu(C~22~H~44~N~4~)]Br~4~&#x00B7;2H~2~O
;
_journal_coeditor_code WM5611
_journal_issue 6
_journal_name_full 'Acta Crystallographica Section E'
_journal_page_first 677
_journal_page_last 680
_journal_paper_doi 10.1107/S205698902100551X
_journal_volume 77
_journal_year 2021
_chemical_formula_iupac '[Cu (C22 H44 N4)] Br2, 2H2 O'
_chemical_formula_moiety 'C22 H44 Cu N4 2+, 2(Br -), 2(H2 O)'
_chemical_formula_sum 'C22 H48 Br2 Cu N4 O2'
_chemical_formula_weight 624.00
_chemical_name_systematic
'Diaqua(3,14-diethyl-2,6,13,17-tetraazatricyclo[16.4.0.0^7,12^]docosane)copper(II) (3,14-diethyl-2,6,13,17-tetraazatricyclo[16.4.0.0^7,12^]docosane)copper(II) tetrabromide dihydrate'
_space_group_crystal_system triclinic
_space_group_IT_number 2
_space_group_name_Hall '-P 1'
_space_group_name_H-M_alt 'P -1'
_atom_sites_solution_hydrogens mixed
_audit_creation_method SHELXL-2018/3
_cell_angle_alpha 97.02(3)
_cell_angle_beta 92.91(3)
_cell_angle_gamma 111.31(3)
_cell_formula_units_Z 2
_cell_length_a 8.0800(16)
_cell_length_b 10.380(2)
_cell_length_c 17.511(4)
_cell_measurement_reflns_used 74723
_cell_measurement_temperature 220(2)
_cell_measurement_theta_max 33.679
_cell_measurement_theta_min 0.350
_cell_volume 1350.8(6)
_computing_cell_refinement
;
<i>HKL3000sm</i> (Otwinowski <i>et al.</i>,  2003)
;
_computing_data_collection
;
<i>PAL BL2D-SMDC</i> (Shin <i>et al.</i>,  2016)
;
_computing_data_reduction
;
<i>HKL3000sm</i> (Otwinowski <i>et al.</i>,  2003)
;
_computing_molecular_graphics
;
<i>DIAMOND 4</i> (Putz & Brandenburg, 2014)
;
_computing_publication_material
;
<i>publCIF</i> (Westrip, 2010)
;
_computing_structure_refinement
;
<i>SHELXL2018</i> (Sheldrick, 2015b)
;
_computing_structure_solution
;
<i>SHELXT2018</i> (Sheldrick, 2015a)
;
_diffrn_ambient_temperature 220(2)
_diffrn_measured_fraction_theta_full 0.954
_diffrn_measured_fraction_theta_max 0.960
_diffrn_measurement_device_type 'Rayonix MX225HS CCD area detector'
_diffrn_measurement_method 'omega scan'
_diffrn_radiation_type synchrotron
_diffrn_radiation_wavelength 0.610
_diffrn_reflns_av_R_equivalents 0.0227
_diffrn_reflns_av_unetI/netI 0.0341
_diffrn_reflns_limit_h_max 11
_diffrn_reflns_limit_h_min -11
_diffrn_reflns_limit_k_max 14
_diffrn_reflns_limit_k_min -14
_diffrn_reflns_limit_l_max 24
_diffrn_reflns_limit_l_min -24
_diffrn_reflns_number 14201
_diffrn_reflns_theta_full 21.469
_diffrn_reflns_theta_max 25.000
_diffrn_reflns_theta_min 1.828
_diffrn_source 'PLSII 2D bending magnet'
_exptl_absorpt_coefficient_mu 2.532
_exptl_absorpt_correction_T_max 1.000
_exptl_absorpt_correction_T_min 0.748
_exptl_absorpt_correction_type empirical
_exptl_absorpt_process_details
;
(<i>HKL3000sm Scalepack</i>; Otwinowski <i>et al.</i>,  2003)
;
_exptl_crystal_colour purple
_exptl_crystal_density_diffrn 1.534
_exptl_crystal_description octahedron
_exptl_crystal_F_000 646
_exptl_crystal_size_max 0.075
_exptl_crystal_size_mid 0.074
_exptl_crystal_size_min 0.069
_refine_diff_density_max 0.831
_refine_diff_density_min -1.030
_refine_ls_extinction_coef 0.013(2)
_refine_ls_extinction_expression Fc^*^=kFc[1+0.001xFc^2^\l^3^/sin(2\q)]^-1/4^
_refine_ls_extinction_method
;
SHELXL-2018/3 (Sheldrick 2018)
;
_refine_ls_goodness_of_fit_ref 1.105
_refine_ls_hydrogen_treatment mixed
_refine_ls_matrix_type full
_refine_ls_number_parameters 298
_refine_ls_number_reflns 7233
_refine_ls_number_restraints 6
_refine_ls_restrained_S_all 1.105
_refine_ls_R_factor_all 0.0721
_refine_ls_R_factor_gt 0.0561
_refine_ls_shift/su_max 0.001
_refine_ls_shift/su_mean 0.000
_refine_ls_structure_factor_coef Fsqd
_refine_ls_weighting_details 'w=1/[\s^2^(Fo^2^)+(0.0966P)^2^+0.5261P] where P=(Fo^2^+2Fc^2^)/3'
_refine_ls_weighting_scheme calc
_refine_ls_wR_factor_gt 0.1655
_refine_ls_wR_factor_ref 0.1762
_reflns_number_gt 5311
_reflns_number_total 7233
_reflns_threshold_expression 'I > 2\s(I)'
_cod_data_source_file wm5611sup1.cif
_cod_data_source_block I
_cod_depositor_comments
;

2023-01-25
Z value and formula fixed to values more according to usual
chemical conventions.                 miguel
;
_cod_original_formula_sum 'C44 H96 Br4 Cu2 N8 O4'
_cod_original_formula_weight 1248.00
_cod_original_formula_moiety 'C22 H48 Cu N4 O2 2+, C22 H44 Cu N4 2+, 4(Br -), 2(H2 O)'
_cod_original_formula_iupac '[Cu (C22 H44 N4) (H2 O)2] [Cu (C22 H44 N4)] Br4, 2H2 O'
_cod_original_formula_units_Z 1
_cod_original_cell_volume 1350.8(5)
_cod_database_code 2243844
_shelx_space_group_comment
;
The symmetry employed for this shelxl refinement is uniquely defined
by the following loop, which should always be used as a source of
symmetry information in preference to the above space-group names.
They are only intended as comments.
;
_shelx_estimated_absorpt_t_min 0.833
_shelx_estimated_absorpt_t_max 0.845

loop_
_space_group_symop_operation_xyz
'x, y, z'
'-x, -y, -z'

loop_
_atom_site_type_symbol
_atom_site_label
_atom_site_fract_x
_atom_site_fract_y
_atom_site_fract_z
_atom_site_U_iso_or_equiv
_atom_site_adp_type
_atom_site_calc_flag
_atom_site_occupancy
_atom_site_disorder_assembly
_atom_site_disorder_group
Cu Cu1 0.000000 0.500000 0.500000 0.04817(16) Uani d 1 . .
Br Br1 0.40255(6) 0.30972(5) 0.58152(3) 0.08044(18) Uani d 1 . .
O O1 0.2393(4) 0.4149(3) 0.43417(19) 0.0710(7) Uani d 1 . .
H H1O1 0.345(4) 0.481(5) 0.418(3) 0.107 Uiso d 1 . .
H H2O1 0.279(6) 0.364(5) 0.468(3) 0.107 Uiso d 1 . .
N N1 0.0907(4) 0.4722(3) 0.60369(15) 0.0481(6) Uani d 1 . .
H H1 0.186408 0.435706 0.594109 0.058 Uiso calc 1 . .
N N2 0.1920(4) 0.6952(3) 0.50070(15) 0.0469(6) Uani d 1 . .
H H2 0.294565 0.675493 0.481196 0.056 Uiso calc 1 . .
C C1 -0.1334(4) 0.2406(3) 0.56209(19) 0.0479(6) Uani d 1 . .
H H1A -0.035569 0.211837 0.544820 0.057 Uiso calc 1 . .
C C2 -0.2814(5) 0.1125(4) 0.5827(2) 0.0555(8) Uani d 1 . .
H H2A -0.386524 0.135435 0.592531 0.067 Uiso calc 1 . .
H H2B -0.315628 0.036372 0.538885 0.067 Uiso calc 1 . .
C C3 -0.2204(6) 0.0640(4) 0.6541(2) 0.0637(9) Uani d 1 . .
H H3A -0.123680 0.031181 0.642501 0.076 Uiso calc 1 . .
H H3B -0.319937 -0.014341 0.668053 0.076 Uiso calc 1 . .
C C4 -0.1551(6) 0.1834(4) 0.7222(2) 0.0656(10) Uani d 1 . .
H H4A -0.252788 0.214278 0.734951 0.079 Uiso calc 1 . .
H H4B -0.117270 0.150539 0.767590 0.079 Uiso calc 1 . .
C C5 0.0004(5) 0.3053(4) 0.7018(2) 0.0584(8) Uani d 1 . .
H H5A 0.099526 0.275150 0.690634 0.070 Uiso calc 1 . .
H H5B 0.041854 0.380993 0.745878 0.070 Uiso calc 1 . .
C C6 -0.0565(4) 0.3587(4) 0.63125(19) 0.0493(7) Uani d 1 . .
H H6 -0.150780 0.394678 0.644934 0.059 Uiso calc 1 . .
C C7 0.1707(5) 0.5996(4) 0.66206(19) 0.0556(8) Uani d 1 . .
H H7A 0.214645 0.575159 0.709233 0.067 Uiso calc 1 . .
H H7B 0.078680 0.636960 0.675206 0.067 Uiso calc 1 . .
C C8 0.3238(5) 0.7114(4) 0.6327(2) 0.0545(8) Uani d 1 . .
H H8A 0.399793 0.666842 0.608126 0.065 Uiso calc 1 . .
H H8B 0.395973 0.778503 0.677232 0.065 Uiso calc 1 . .
C C9 0.2703(5) 0.7921(4) 0.57514(19) 0.0515(7) Uani d 1 . .
H H9 0.381547 0.865674 0.564382 0.062 Uiso calc 1 . .
C C10 0.1486(5) 0.8650(4) 0.6047(2) 0.0571(8) Uani d 1 . .
H H10A 0.032181 0.794226 0.610545 0.069 Uiso calc 1 . .
H H10B 0.129807 0.920869 0.566305 0.069 Uiso calc 1 . .
C C11 0.2237(6) 0.9604(4) 0.6822(2) 0.0664(10) Uani d 1 . .
H H11A 0.145410 1.009367 0.696510 0.100 Uiso calc 1 . .
H H11B 0.341660 1.027751 0.677616 0.100 Uiso calc 1 . .
H H11C 0.231823 0.904385 0.721720 0.100 Uiso calc 1 . .
Cu Cu2 0.500000 0.500000 1.000000 0.04751(16) Uani d 1 . .
Br Br2 0.16473(6) 0.61172(5) 0.88399(3) 0.07704(17) Uani d 1 . .
O O2 0.9627(5) 0.3069(4) 0.9460(2) 0.0878(10) Uani d 1 . .
H H1O2 0.919(9) 0.327(6) 0.994(2) 0.132 Uiso d 1 . .
H H2O2 1.007(9) 0.394(3) 0.925(3) 0.132 Uiso d 1 . .
N N3 0.4976(4) 0.4883(3) 0.88410(16) 0.0497(6) Uani d 1 . .
H H3 0.399068 0.517512 0.867864 0.060 Uiso calc 1 . .
N N4 0.3160(4) 0.3051(3) 0.99739(15) 0.0487(6) Uani d 1 . .
H H4 0.199482 0.313754 0.986331 0.058 Uiso calc 1 . .
C C12 0.6851(5) 0.7311(4) 0.92254(19) 0.0496(7) Uani d 1 . .
H H12 0.580177 0.756481 0.911901 0.060 Uiso calc 1 . .
C C13 0.8522(5) 0.8535(4) 0.9107(2) 0.0584(8) Uani d 1 . .
H H13A 0.958363 0.832878 0.923957 0.070 Uiso calc 1 . .
H H13B 0.859883 0.937737 0.945190 0.070 Uiso calc 1 . .
C C14 0.8480(6) 0.8801(4) 0.8269(2) 0.0627(9) Uani d 1 . .
H H14A 0.749448 0.910964 0.815617 0.075 Uiso calc 1 . .
H H14B 0.959670 0.955208 0.819902 0.075 Uiso calc 1 . .
C C15 0.8242(6) 0.7492(4) 0.7708(2) 0.0627(9) Uani d 1 . .
H H15A 0.814854 0.768115 0.717548 0.075 Uiso calc 1 . .
H H15B 0.929007 0.724031 0.778255 0.075 Uiso calc 1 . .
C C16 0.6574(5) 0.6279(4) 0.7832(2) 0.0604(9) Uani d 1 . .
H H16A 0.647929 0.543645 0.748224 0.072 Uiso calc 1 . .
H H16B 0.551606 0.649503 0.770759 0.072 Uiso calc 1 . .
C C17 0.6630(5) 0.6001(4) 0.8667(2) 0.0508(7) Uani d 1 . .
H H17 0.766123 0.572793 0.877565 0.061 Uiso calc 1 . .
C C18 0.4599(5) 0.3512(4) 0.8348(2) 0.0574(8) Uani d 1 . .
H H18A 0.563868 0.324513 0.840387 0.069 Uiso calc 1 . .
H H18B 0.439538 0.360527 0.780421 0.069 Uiso calc 1 . .
C C19 0.2978(5) 0.2377(4) 0.8567(2) 0.0560(8) Uani d 1 . .
H H19A 0.265388 0.154862 0.817165 0.067 Uiso calc 1 . .
H H19B 0.197839 0.269899 0.855880 0.067 Uiso calc 1 . .
C C20 0.3200(5) 0.1945(4) 0.9351(2) 0.0540(7) Uani d 1 . .
H H20 0.215684 0.108375 0.937994 0.065 Uiso calc 1 . .
C C21 0.4868(6) 0.1613(5) 0.9475(2) 0.0662(10) Uani d 1 . .
H H21A 0.489639 0.129926 0.997909 0.079 Uiso calc 1 . .
H H21B 0.592161 0.247111 0.948683 0.079 Uiso calc 1 . .
C C22 0.4980(8) 0.0487(5) 0.8849(3) 0.0800(13) Uani d 1 . .
H H22A 0.603614 0.028795 0.897506 0.120 Uiso calc 1 . .
H H22B 0.504835 0.081991 0.835259 0.120 Uiso calc 1 . .
H H22C 0.392525 -0.035806 0.882202 0.120 Uiso calc 1 . .

loop_
_atom_site_aniso_label
_atom_site_aniso_U_11
_atom_site_aniso_U_22
_atom_site_aniso_U_33
_atom_site_aniso_U_12
_atom_site_aniso_U_13
_atom_site_aniso_U_23
Cu1 0.0540(3) 0.0392(3) 0.0440(3) 0.0098(2) 0.0002(2) 0.0051(2)
Br1 0.0674(3) 0.0817(3) 0.1076(4) 0.0363(2) 0.0237(2) 0.0386(3)
O1 0.0671(16) 0.0672(19) 0.0746(19) 0.0222(15) 0.0014(13) 0.0065(14)
N1 0.0503(14) 0.0427(15) 0.0453(13) 0.0111(12) 0.0022(10) 0.0053(11)
N2 0.0497(13) 0.0396(14) 0.0464(14) 0.0116(11) 0.0012(10) 0.0053(10)
C1 0.0501(16) 0.0405(17) 0.0506(17) 0.0138(13) 0.0032(12) 0.0084(12)
C2 0.0532(18) 0.0449(19) 0.063(2) 0.0113(15) 0.0034(14) 0.0128(15)
C3 0.062(2) 0.051(2) 0.070(2) 0.0087(17) -0.0014(17) 0.0190(17)
C4 0.074(2) 0.055(2) 0.057(2) 0.0088(19) -0.0002(17) 0.0183(17)
C5 0.067(2) 0.049(2) 0.0513(18) 0.0111(17) -0.0024(15) 0.0115(15)
C6 0.0504(16) 0.0464(18) 0.0465(16) 0.0129(14) 0.0033(12) 0.0073(13)
C7 0.066(2) 0.0471(19) 0.0436(16) 0.0117(16) -0.0014(14) 0.0041(13)
C8 0.0544(17) 0.048(2) 0.0526(18) 0.0101(15) -0.0027(13) 0.0065(14)
C9 0.0511(16) 0.0436(18) 0.0508(17) 0.0083(14) 0.0006(13) 0.0055(13)
C10 0.063(2) 0.051(2) 0.0533(19) 0.0195(17) 0.0014(14) 0.0007(15)
C11 0.073(2) 0.059(2) 0.056(2) 0.0163(19) 0.0005(17) -0.0066(17)
Cu2 0.0512(3) 0.0412(3) 0.0449(3) 0.0123(2) 0.0036(2) 0.0032(2)
Br2 0.0710(3) 0.0929(4) 0.0707(3) 0.0396(3) 0.00245(19) -0.0016(2)
O2 0.078(2) 0.106(3) 0.083(2) 0.040(2) 0.0122(16) 0.0070(19)
N3 0.0540(14) 0.0435(15) 0.0465(14) 0.0139(12) 0.0027(11) 0.0031(11)
N4 0.0523(14) 0.0417(15) 0.0467(14) 0.0123(12) 0.0025(11) 0.0033(11)
C12 0.0549(17) 0.0449(18) 0.0460(16) 0.0148(14) 0.0070(12) 0.0069(13)
C13 0.0596(19) 0.049(2) 0.059(2) 0.0106(16) 0.0079(15) 0.0075(15)
C14 0.074(2) 0.054(2) 0.058(2) 0.0171(18) 0.0160(17) 0.0136(16)
C15 0.074(2) 0.058(2) 0.0533(19) 0.0194(19) 0.0157(16) 0.0099(16)
C16 0.072(2) 0.056(2) 0.0469(18) 0.0171(18) 0.0079(15) 0.0062(15)
C17 0.0557(17) 0.0433(18) 0.0497(17) 0.0148(15) 0.0050(13) 0.0051(13)
C18 0.068(2) 0.048(2) 0.0477(17) 0.0136(17) 0.0071(14) 0.0002(14)
C19 0.063(2) 0.047(2) 0.0482(17) 0.0113(16) 0.0007(14) 0.0005(14)
C20 0.0619(19) 0.0423(18) 0.0491(17) 0.0120(15) 0.0019(14) -0.0002(13)
C21 0.084(3) 0.065(2) 0.056(2) 0.038(2) 0.0053(18) 0.0025(17)
C22 0.114(4) 0.076(3) 0.066(3) 0.055(3) 0.014(2) 0.005(2)

loop_
_atom_type_symbol
_atom_type_description
_atom_type_scat_dispersion_real
_atom_type_scat_dispersion_imag
_atom_type_scat_source
C C 0.0019 0.0011 'International Tables Vol C Tables 4.2.6.8 and 6.1.1.4'
H H 0.0000 0.0000 'International Tables Vol C Tables 4.2.6.8 and 6.1.1.4'
N N 0.0040 0.0024 'International Tables Vol C Tables 4.2.6.8 and 6.1.1.4'
O O 0.0074 0.0043 'International Tables Vol C Tables 4.2.6.8 and 6.1.1.4'
Cu Cu 0.3373 0.9674 'International Tables Vol C Tables 4.2.6.8 and 6.1.1.4'
Br Br 0.0842 1.9122 'International Tables Vol C Tables 4.2.6.8 and 6.1.1.4'

loop_
_geom_angle_atom_site_label_1
_geom_angle_atom_site_label_2
_geom_angle_atom_site_label_3
_geom_angle_site_symmetry_1
_geom_angle_site_symmetry_3
_geom_angle
_geom_angle_publ_flag
N1 Cu1 N1 2_566 . 180.00(7) ?
N1 Cu1 N2 2_566 2_566 95.47(11) ?
N1 Cu1 N2 . 2_566 84.53(11) ?
N1 Cu1 N2 2_566 . 84.53(11) ?
N1 Cu1 N2 . . 95.47(11) ?
N2 Cu1 N2 2_566 . 180.0 ?
H1O1 O1 H2O1 . . 106(2) ?
C7 N1 C6 . . 113.3(3) ?
C7 N1 Cu1 . . 116.0(2) ?
C6 N1 Cu1 . . 107.52(19) ?
C7 N1 H1 . . 106.5 ?
C6 N1 H1 . . 106.5 ?
Cu1 N1 H1 . . 106.5 ?
C1 N2 C9 2_566 . 115.1(3) ?
C1 N2 Cu1 2_566 . 107.68(19) ?
C9 N2 Cu1 . . 120.8(2) ?
C1 N2 H2 2_566 . 103.7 ?
C9 N2 H2 . . 103.7 ?
Cu1 N2 H2 . . 103.7 ?
N2 C1 C2 2_566 . 113.8(3) ?
N2 C1 C6 2_566 . 105.7(3) ?
C2 C1 C6 . . 112.5(3) ?
N2 C1 H1A 2_566 . 108.2 ?
C2 C1 H1A . . 108.2 ?
C6 C1 H1A . . 108.2 ?
C3 C2 C1 . . 111.2(3) ?
C3 C2 H2A . . 109.4 ?
C1 C2 H2A . . 109.4 ?
C3 C2 H2B . . 109.4 ?
C1 C2 H2B . . 109.4 ?
H2A C2 H2B . . 108.0 ?
C2 C3 C4 . . 110.6(3) ?
C2 C3 H3A . . 109.5 ?
C4 C3 H3A . . 109.5 ?
C2 C3 H3B . . 109.5 ?
C4 C3 H3B . . 109.5 ?
H3A C3 H3B . . 108.1 ?
C5 C4 C3 . . 110.2(3) ?
C5 C4 H4A . . 109.6 ?
C3 C4 H4A . . 109.6 ?
C5 C4 H4B . . 109.6 ?
C3 C4 H4B . . 109.6 ?
H4A C4 H4B . . 108.1 ?
C4 C5 C6 . . 110.4(3) ?
C4 C5 H5A . . 109.6 ?
C6 C5 H5A . . 109.6 ?
C4 C5 H5B . . 109.6 ?
C6 C5 H5B . . 109.6 ?
H5A C5 H5B . . 108.1 ?
N1 C6 C5 . . 114.2(3) ?
N1 C6 C1 . . 106.3(3) ?
C5 C6 C1 . . 111.3(3) ?
N1 C6 H6 . . 108.3 ?
C5 C6 H6 . . 108.3 ?
C1 C6 H6 . . 108.3 ?
N1 C7 C8 . . 111.7(3) ?
N1 C7 H7A . . 109.3 ?
C8 C7 H7A . . 109.3 ?
N1 C7 H7B . . 109.3 ?
C8 C7 H7B . . 109.3 ?
H7A C7 H7B . . 107.9 ?
C7 C8 C9 . . 115.8(3) ?
C7 C8 H8A . . 108.3 ?
C9 C8 H8A . . 108.3 ?
C7 C8 H8B . . 108.3 ?
C9 C8 H8B . . 108.3 ?
H8A C8 H8B . . 107.4 ?
N2 C9 C10 . . 112.3(3) ?
N2 C9 C8 . . 108.6(3) ?
C10 C9 C8 . . 114.4(3) ?
N2 C9 H9 . . 107.1 ?
C10 C9 H9 . . 107.1 ?
C8 C9 H9 . . 107.1 ?
C9 C10 C11 . . 112.9(3) ?
C9 C10 H10A . . 109.0 ?
C11 C10 H10A . . 109.0 ?
C9 C10 H10B . . 109.0 ?
C11 C10 H10B . . 109.0 ?
H10A C10 H10B . . 107.8 ?
C10 C11 H11A . . 109.5 ?
C10 C11 H11B . . 109.5 ?
H11A C11 H11B . . 109.5 ?
C10 C11 H11C . . 109.5 ?
H11A C11 H11C . . 109.5 ?
H11B C11 H11C . . 109.5 ?
N3 Cu2 N3 . 2_667 180.0 ?
N3 Cu2 N4 . . 95.18(12) ?
N3 Cu2 N4 2_667 . 84.82(12) ?
N3 Cu2 N4 . 2_667 84.82(12) ?
N3 Cu2 N4 2_667 2_667 95.18(12) ?
N4 Cu2 N4 . 2_667 180.0 ?
H1O2 O2 H2O2 . . 106(2) ?
C18 N3 C17 . . 112.5(3) ?
C18 N3 Cu2 . . 120.2(2) ?
C17 N3 Cu2 . . 108.2(2) ?
C18 N3 H3 . . 104.8 ?
C17 N3 H3 . . 104.8 ?
Cu2 N3 H3 . . 104.8 ?
C20 N4 C12 . 2_667 115.3(3) ?
C20 N4 Cu2 . . 117.0(2) ?
C12 N4 Cu2 2_667 . 108.3(2) ?
C20 N4 H4 . . 105.0 ?
C12 N4 H4 2_667 . 105.0 ?
Cu2 N4 H4 . . 105.0 ?
N4 C12 C17 2_667 . 107.6(3) ?
N4 C12 C13 2_667 . 113.6(3) ?
C17 C12 C13 . . 111.0(3) ?
N4 C12 H12 2_667 . 108.1 ?
C17 C12 H12 . . 108.1 ?
C13 C12 H12 . . 108.1 ?
C12 C13 C14 . . 110.7(3) ?
C12 C13 H13A . . 109.5 ?
C14 C13 H13A . . 109.5 ?
C12 C13 H13B . . 109.5 ?
C14 C13 H13B . . 109.5 ?
H13A C13 H13B . . 108.1 ?
C15 C14 C13 . . 111.5(3) ?
C15 C14 H14A . . 109.3 ?
C13 C14 H14A . . 109.3 ?
C15 C14 H14B . . 109.3 ?
C13 C14 H14B . . 109.3 ?
H14A C14 H14B . . 108.0 ?
C16 C15 C14 . . 110.8(3) ?
C16 C15 H15A . . 109.5 ?
C14 C15 H15A . . 109.5 ?
C16 C15 H15B . . 109.5 ?
C14 C15 H15B . . 109.5 ?
H15A C15 H15B . . 108.1 ?
C15 C16 C17 . . 111.0(3) ?
C15 C16 H16A . . 109.4 ?
C17 C16 H16A . . 109.4 ?
C15 C16 H16B . . 109.4 ?
C17 C16 H16B . . 109.4 ?
H16A C16 H16B . . 108.0 ?
N3 C17 C12 . . 106.1(3) ?
N3 C17 C16 . . 113.7(3) ?
C12 C17 C16 . . 110.6(3) ?
N3 C17 H17 . . 108.7 ?
C12 C17 H17 . . 108.7 ?
C16 C17 H17 . . 108.7 ?
N3 C18 C19 . . 111.5(3) ?
N3 C18 H18A . . 109.3 ?
C19 C18 H18A . . 109.3 ?
N3 C18 H18B . . 109.3 ?
C19 C18 H18B . . 109.3 ?
H18A C18 H18B . . 108.0 ?
C18 C19 C20 . . 115.6(3) ?
C18 C19 H19A . . 108.4 ?
C20 C19 H19A . . 108.4 ?
C18 C19 H19B . . 108.4 ?
C20 C19 H19B . . 108.4 ?
H19A C19 H19B . . 107.4 ?
N4 C20 C19 . . 109.5(3) ?
N4 C20 C21 . . 111.4(3) ?
C19 C20 C21 . . 113.2(3) ?
N4 C20 H20 . . 107.5 ?
C19 C20 H20 . . 107.5 ?
C21 C20 H20 . . 107.5 ?
C20 C21 C22 . . 113.5(4) ?
C20 C21 H21A . . 108.9 ?
C22 C21 H21A . . 108.9 ?
C20 C21 H21B . . 108.9 ?
C22 C21 H21B . . 108.9 ?
H21A C21 H21B . . 107.7 ?
C21 C22 H22A . . 109.5 ?
C21 C22 H22B . . 109.5 ?
H22A C22 H22B . . 109.5 ?
C21 C22 H22C . . 109.5 ?
H22A C22 H22C . . 109.5 ?
H22B C22 H22C . . 109.5 ?

loop_
_geom_bond_atom_site_label_1
_geom_bond_atom_site_label_2
_geom_bond_site_symmetry_2
_geom_bond_distance
_geom_bond_publ_flag
Cu1 N1 2_566 2.016(3) ?
Cu1 N1 . 2.016(3) ?
Cu1 N2 2_566 2.055(3) ?
Cu1 N2 . 2.055(3) ?
Cu1 O1 . 2.658(4) ?
O1 H1O1 . 0.958(10) ?
O1 H2O1 . 0.960(10) ?
N1 C7 . 1.481(4) ?
N1 C6 . 1.488(4) ?
N1 H1 . 0.9900 ?
N2 C1 2_566 1.494(4) ?
N2 C9 . 1.498(4) ?
N2 H2 . 0.9900 ?
C1 C2 . 1.528(5) ?
C1 C6 . 1.537(5) ?
C1 H1A . 0.9900 ?
C2 C3 . 1.528(5) ?
C2 H2A . 0.9800 ?
C2 H2B . 0.9800 ?
C3 C4 . 1.528(6) ?
C3 H3A . 0.9800 ?
C3 H3B . 0.9800 ?
C4 C5 . 1.518(5) ?
C4 H4A . 0.9800 ?
C4 H4B . 0.9800 ?
C5 C6 . 1.530(5) ?
C5 H5A . 0.9800 ?
C5 H5B . 0.9800 ?
C6 H6 . 0.9900 ?
C7 C8 . 1.519(5) ?
C7 H7A . 0.9800 ?
C7 H7B . 0.9800 ?
C8 C9 . 1.525(5) ?
C8 H8A . 0.9800 ?
C8 H8B . 0.9800 ?
C9 C10 . 1.519(5) ?
C9 H9 . 0.9900 ?
C10 C11 . 1.531(5) ?
C10 H10A . 0.9800 ?
C10 H10B . 0.9800 ?
C11 H11A . 0.9700 ?
C11 H11B . 0.9700 ?
C11 H11C . 0.9700 ?
Cu2 N3 . 2.017(3) ?
Cu2 N3 2_667 2.017(3) ?
Cu2 N4 . 2.023(3) ?
Cu2 N4 2_667 2.023(3) ?
O2 H1O2 . 0.961(10) ?
O2 H2O2 . 0.963(10) ?
N3 C18 . 1.490(4) ?
N3 C17 . 1.492(4) ?
N3 H3 . 0.9900 ?
N4 C20 . 1.494(4) ?
N4 C12 2_667 1.495(4) ?
N4 H4 . 0.9900 ?
C12 C17 . 1.523(5) ?
C12 C13 . 1.526(5) ?
C12 H12 . 0.9900 ?
C13 C14 . 1.526(5) ?
C13 H13A . 0.9800 ?
C13 H13B . 0.9800 ?
C14 C15 . 1.522(6) ?
C14 H14A . 0.9800 ?
C14 H14B . 0.9800 ?
C15 C16 . 1.521(5) ?
C15 H15A . 0.9800 ?
C15 H15B . 0.9800 ?
C16 C17 . 1.526(5) ?
C16 H16A . 0.9800 ?
C16 H16B . 0.9800 ?
C17 H17 . 0.9900 ?
C18 C19 . 1.514(5) ?
C18 H18A . 0.9800 ?
C18 H18B . 0.9800 ?
C19 C20 . 1.516(5) ?
C19 H19A . 0.9800 ?
C19 H19B . 0.9800 ?
C20 C21 . 1.520(6) ?
C20 H20 . 0.9900 ?
C21 C22 . 1.533(6) ?
C21 H21A . 0.9800 ?
C21 H21B . 0.9800 ?
C22 H22A . 0.9700 ?
C22 H22B . 0.9700 ?
C22 H22C . 0.9700 ?

loop_
_geom_hbond_atom_site_label_D
_geom_hbond_atom_site_label_H
_geom_hbond_atom_site_label_A
_geom_hbond_site_symmetry_A
_geom_hbond_distance_DH
_geom_hbond_distance_HA
_geom_hbond_distance_DA
_geom_hbond_angle_DHA
_geom_hbond_publ_flag
O1 H1O1 Br1 2_666 0.958(10) 2.38(2) 3.299(3) 160(5) yes
O1 H2O1 Br1 . 0.960(10) 2.39(2) 3.314(3) 161(5) yes
O2 H1O2 Br2 2_667 0.961(10) 2.353(12) 3.311(4) 176(6) yes
O2 H2O2 Br2 1_655 0.963(10) 2.382(17) 3.335(4) 170(6) yes
N1 H1 Br1 . 0.99 2.54 3.517(3) 170.5 yes
N2 H2 O1 . 0.99 2.59 3.161(4) 116.3 yes
N3 H3 Br2 . 0.99 2.44 3.373(3) 157.0 yes
N4 H4 O2 1_455 0.99 1.98 2.957(5) 169.2 yes
C10 H10A O1 2_566 0.98 2.47 3.378(5) 154.4 yes

loop_
_geom_torsion_atom_site_label_1
_geom_torsion_atom_site_label_2
_geom_torsion_atom_site_label_3
_geom_torsion_atom_site_label_4
_geom_torsion_site_symmetry_1
_geom_torsion_site_symmetry_2
_geom_torsion_site_symmetry_3
_geom_torsion_site_symmetry_4
_geom_torsion
_geom_torsion_publ_flag
N2 C1 C2 C3 2_566 . . . -172.3(3) ?
C6 C1 C2 C3 . . . . -52.1(4) ?
C1 C2 C3 C4 . . . . 55.5(5) ?
C2 C3 C4 C5 . . . . -59.7(5) ?
C3 C4 C5 C6 . . . . 59.7(5) ?
C7 N1 C6 C5 . . . . -61.5(4) ?
Cu1 N1 C6 C5 . . . . 169.1(3) ?
C7 N1 C6 C1 . . . . 175.5(3) ?
Cu1 N1 C6 C1 . . . . 46.0(3) ?
C4 C5 C6 N1 . . . . -176.1(3) ?
C4 C5 C6 C1 . . . . -55.7(4) ?
N2 C1 C6 N1 2_566 . . . -58.0(3) ?
C2 C1 C6 N1 . . . . 177.2(3) ?
N2 C1 C6 C5 2_566 . . . 177.1(3) ?
C2 C1 C6 C5 . . . . 52.3(4) ?
C6 N1 C7 C8 . . . . 178.4(3) ?
Cu1 N1 C7 C8 . . . . -56.6(3) ?
N1 C7 C8 C9 . . . . 76.6(4) ?
C1 N2 C9 C10 2_566 . . . 52.8(4) ?
Cu1 N2 C9 C10 . . . . -79.2(3) ?
C1 N2 C9 C8 2_566 . . . -179.8(3) ?
Cu1 N2 C9 C8 . . . . 48.3(3) ?
C7 C8 C9 N2 . . . . -69.3(4) ?
C7 C8 C9 C10 . . . . 57.0(4) ?
N2 C9 C10 C11 . . . . 177.9(3) ?
C8 C9 C10 C11 . . . . 53.6(4) ?
N4 C12 C13 C14 2_667 . . . 177.4(3) ?
C17 C12 C13 C14 . . . . 56.0(4) ?
C12 C13 C14 C15 . . . . -55.6(5) ?
C13 C14 C15 C16 . . . . 55.8(5) ?
C14 C15 C16 C17 . . . . -56.3(5) ?
C18 N3 C17 C12 . . . . -178.7(3) ?
Cu2 N3 C17 C12 . . . . -43.5(3) ?
C18 N3 C17 C16 . . . . 59.5(4) ?
Cu2 N3 C17 C16 . . . . -165.4(3) ?
N4 C12 C17 N3 2_667 . . . 54.6(3) ?
C13 C12 C17 N3 . . . . 179.5(3) ?
N4 C12 C17 C16 2_667 . . . 178.3(3) ?
C13 C12 C17 C16 . . . . -56.7(4) ?
C15 C16 C17 N3 . . . . 176.2(3) ?
C15 C16 C17 C12 . . . . 56.9(4) ?
C17 N3 C18 C19 . . . . 176.7(3) ?
Cu2 N3 C18 C19 . . . . 47.4(4) ?
N3 C18 C19 C20 . . . . -68.4(4) ?
C12 N4 C20 C19 2_667 . . . 173.1(3) ?
Cu2 N4 C20 C19 . . . . -57.8(3) ?
C12 N4 C20 C21 2_667 . . . -60.9(4) ?
Cu2 N4 C20 C21 . . . . 68.2(4) ?
C18 C19 C20 N4 . . . . 74.7(4) ?
C18 C19 C20 C21 . . . . -50.3(4) ?
N4 C20 C21 C22 . . . . -179.8(4) ?
C19 C20 C21 C22 . . . . -55.8(5) ?

_cod_database_fobs_code 2243844
